data_7235082
loop_
_publ_author_name
'Salcedo, In\'es R.'
'Colodrero, Rosario M. P.'
'Bazaga-Garc\'ia, Montse'
'Vasileiou, Antonia'
'Papadaki, Maria'
'Olivera-Pastor, Pascual'
'Infantes-Molina, Antonia'
'Losilla, Enrique R.'
'Mezei, Gellert'
'Cabeza, Aurelio'
'Demadis, Konstantinos D.'

_publ_section_title
;
 From light to heavy alkali metal tetraphosphonates (M = Li, Na, K, Rb,
 Cs): cation size-induced structural diversity and water-facilitated
 proton conductivity
;
_journal_issue 47
_journal_name_full CrystEngComm
_journal_page_first 7648
_journal_paper_doi 10.1039/C8CE01351A
_journal_volume 20
_journal_year 2018
_chemical_formula_sum 'C10 H48 N2 Na2 O23 P4'
_chemical_formula_weight 734.36
_space_group_crystal_system triclinic
_space_group_IT_number 2
_space_group_name_Hall '-P 1'
_space_group_name_H-M_alt 'P -1'
_symmetry_space_group_name_Hall '-P 1'
_symmetry_space_group_name_H-M 'P -1'
_atom_sites_solution_hydrogens mixed
_audit_creation_method SHELXL-2014/6
_audit_update_record
;
2017-11-09 deposited with the CCDC.
2018-09-17 downloaded from the CCDC.
;
_cell_angle_alpha 97.3780(10)
_cell_angle_beta 94.7920(10)
_cell_angle_gamma 101.7050(10)
_cell_formula_units_Z 2
_cell_length_a 7.66820(10)
_cell_length_b 11.53350(10)
_cell_length_c 18.0768(2)
_cell_measurement_reflns_used 9940
_cell_measurement_temperature 296(2)
_cell_measurement_theta_max 29.95
_cell_measurement_theta_min 2.29
_cell_volume 1542.61(3)
_computing_cell_refinement 'Bruker SAINT'
_computing_data_collection 'Bruker APEX2'
_computing_data_reduction 'Bruker SAINT'
_computing_molecular_graphics 'Bruker SHELXTL'
_computing_publication_material 'Bruker SHELXTL'
_computing_structure_refinement 'SHELXL-97 (Sheldrick, 2008)'
_computing_structure_solution 'SHELXS-97 (Sheldrick, 2008)'
_diffrn_ambient_temperature 296(2)
_diffrn_measured_fraction_theta_full 0.999
_diffrn_measured_fraction_theta_max 0.994
_diffrn_measurement_device_type 'Bruker APEX-II CCD'
_diffrn_measurement_method '\f and \w scans'
_diffrn_radiation_type MoK\a
_diffrn_radiation_wavelength 0.71073
_diffrn_reflns_av_R_equivalents 0.0590
_diffrn_reflns_av_unetI/netI 0.0371
_diffrn_reflns_Laue_measured_fraction_full 0.999
_diffrn_reflns_Laue_measured_fraction_max 0.994
_diffrn_reflns_limit_h_max 11
_diffrn_reflns_limit_h_min -11
_diffrn_reflns_limit_k_max 16
_diffrn_reflns_limit_k_min -16
_diffrn_reflns_limit_l_max 26
_diffrn_reflns_limit_l_min -26
_diffrn_reflns_number 74089
_diffrn_reflns_point_group_measured_fraction_full 0.999
_diffrn_reflns_point_group_measured_fraction_max 0.994
_diffrn_reflns_theta_full 25.242
_diffrn_reflns_theta_max 31.028
_diffrn_reflns_theta_min 1.824
_diffrn_source 'sealed tube'
_exptl_absorpt_coefficient_mu 0.363
_exptl_absorpt_correction_T_max 0.7462
_exptl_absorpt_correction_T_min 0.6899
_exptl_absorpt_correction_type multi-scan
_exptl_absorpt_process_details sadabs
_exptl_crystal_colour colourless
_exptl_crystal_density_diffrn 1.581
_exptl_crystal_description plate
_exptl_crystal_F_000 776
_exptl_crystal_size_max 0.450
_exptl_crystal_size_mid 0.220
_exptl_crystal_size_min 0.025
_refine_diff_density_max 0.548
_refine_diff_density_min -0.434
_refine_diff_density_rms 0.084
_refine_ls_extinction_method none
_refine_ls_goodness_of_fit_ref 1.052
_refine_ls_hydrogen_treatment mixed
_refine_ls_matrix_type full
_refine_ls_number_parameters 457
_refine_ls_number_reflns 9784
_refine_ls_number_restraints 28
_refine_ls_restrained_S_all 1.052
_refine_ls_R_factor_all 0.0527
_refine_ls_R_factor_gt 0.0368
_refine_ls_shift/su_max 0.001
_refine_ls_shift/su_mean 0.000
_refine_ls_structure_factor_coef Fsqd
_refine_ls_weighting_details 'w=1/[\s^2^(Fo^2^)+(0.0404P)^2^+1.1108P] where P=(Fo^2^+2Fc^2^)/3'
_refine_ls_weighting_scheme calc
_refine_ls_wR_factor_gt 0.0905
_refine_ls_wR_factor_ref 0.0981
_reflns_Friedel_coverage 0.000
_reflns_number_gt 7728
_reflns_number_total 9784
_reflns_threshold_expression 'I > 2\s(I)'
_cod_data_source_file c8ce01351a2.cif
_cod_data_source_block Na-HDTMP
_cod_database_code 7235082
_shelx_space_group_comment
;
The symmetry employed for this shelxl refinement is uniquely defined
by the following loop, which should always be used as a source of
symmetry information in preference to the above space-group names.
They are only intended as comments.
;
_shelx_estimated_absorpt_t_min 0.854
_shelx_estimated_absorpt_t_max 0.991
_shelxl_version_number 2014/6

loop_
_space_group_symop_operation_xyz
'x, y, z'
'-x, -y, -z'

loop_
_atom_site_label
_atom_site_type_symbol
_atom_site_fract_x
_atom_site_fract_y
_atom_site_fract_z
_atom_site_U_iso_or_equiv
_atom_site_adp_type
_atom_site_occupancy
_atom_site_site_symmetry_order
_atom_site_calc_flag
_atom_site_refinement_flags_posn
_atom_site_refinement_flags_adp
_atom_site_refinement_flags_occupancy
Na1 Na 0.0000 0.0000 1.0000 0.0162(2) Uani 1 2 d S . P
Na2 Na -0.36336(8) -0.03213(6) 1.07122(4) 0.01232(13) Uani 1 1 d . . .
Na3 Na 1.0000 0.5000 1.0000 0.01305(18) Uani 1 2 d S . P
P1 P 0.56533(5) 0.43674(3) 0.20636(2) 0.00898(8) Uani 1 1 d . . .
P2 P 0.14120(5) 0.60557(3) 0.33826(2) 0.00876(8) Uani 1 1 d . . .
P3 P -0.05114(5) 0.04699(3) 0.81549(2) 0.00835(8) Uani 1 1 d . . .
P4 P 0.35806(5) -0.10337(3) 0.65714(2) 0.00837(8) Uani 1 1 d . . .
O1 O 0.67237(15) 0.35278(10) 0.17087(6) 0.0113(2) Uani 1 1 d . . .
O2 O 0.43714(15) 0.48014(11) 0.15482(7) 0.0143(2) Uani 1 1 d . . .
O3 O 0.69031(15) 0.54642(11) 0.25723(7) 0.0154(2) Uani 1 1 d D . .
H3O H 0.793(2) 0.544(2) 0.2587(13) 0.023 Uiso 1 1 d D U .
O4 O 0.01769(15) 0.55288(10) 0.26725(6) 0.0134(2) Uani 1 1 d . . .
O5 O 0.22646(16) 0.73925(10) 0.33473(7) 0.0128(2) Uani 1 1 d D . .
H5O H 0.241(3) 0.7877(18) 0.3722(10) 0.019 Uiso 1 1 d D U .
O6 O 0.06662(15) 0.58827(10) 0.41107(7) 0.0134(2) Uani 1 1 d . . .
O7 O 0.07278(15) -0.00296(10) 0.86523(6) 0.0124(2) Uani 1 1 d . . .
O8 O -0.17472(15) -0.06180(10) 0.76139(7) 0.0122(2) Uani 1 1 d D . .
H8O H -0.271(2) -0.052(2) 0.7462(12) 0.018 Uiso 1 1 d D U .
O9 O -0.15933(15) 0.12824(10) 0.85249(6) 0.0118(2) Uani 1 1 d . . .
O10 O 0.50192(14) -0.05571(10) 0.72189(6) 0.0127(2) Uani 1 1 d . . .
O11 O 0.27482(15) -0.23837(10) 0.65882(7) 0.0125(2) Uani 1 1 d D . .
H11O H 0.258(3) -0.2842(18) 0.6205(10) 0.019 Uiso 1 1 d D U .
O12 O 0.40766(15) -0.08058(10) 0.58137(6) 0.0132(2) Uani 1 1 d . . .
O13 O 0.26233(16) 0.14485(11) 1.02851(7) 0.0144(2) Uani 1 1 d D . .
H13A H 0.321(3) 0.136(2) 1.0655(10) 0.022 Uiso 1 1 d D U .
H13B H 0.246(3) 0.2140(15) 1.0339(13) 0.022 Uiso 1 1 d D U .
O14 O -0.27810(19) 0.10979(11) 0.98941(7) 0.0197(3) Uani 1 1 d D . .
H14A H -0.249(3) 0.111(2) 0.9468(10) 0.030 Uiso 1 1 d D U .
H14B H -0.272(3) 0.1808(15) 1.0045(13) 0.030 Uiso 1 1 d D U .
O15 O -0.48060(15) -0.15581(11) 1.15855(7) 0.0129(2) Uani 1 1 d D . .
H15A H -0.475(3) -0.2191(15) 1.1373(12) 0.019 Uiso 1 1 d D U .
H15B H -0.583(2) -0.157(2) 1.1646(12) 0.019 Uiso 1 1 d D U .
O16 O 0.72902(17) 0.35786(11) 1.02285(7) 0.0164(2) Uani 1 1 d D . .
H16A H 0.712(3) 0.357(2) 1.0661(9) 0.025 Uiso 1 1 d D U .
H16B H 0.635(2) 0.363(2) 0.9990(12) 0.025 Uiso 1 1 d D U .
O17 O 1.00987(19) 0.37995(12) 0.88274(7) 0.0208(3) Uani 1 1 d D . .
H17A H 0.950(3) 0.3118(16) 0.8761(14) 0.031 Uiso 1 1 d D U .
H17B H 0.984(3) 0.396(2) 0.8403(10) 0.031 Uiso 1 1 d D U .
O18 O 0.84162(17) 0.63592(11) 0.94538(7) 0.0157(2) Uani 1 1 d D . .
H18A H 0.758(3) 0.5978(19) 0.9167(12) 0.024 Uiso 1 1 d D U .
H18B H 0.909(3) 0.661(2) 0.9146(11) 0.024 Uiso 1 1 d D U .
O19 O 0.00404(16) 0.72312(11) 0.82346(7) 0.0157(2) Uani 1 1 d D . .
H19A H 0.094(2) 0.701(2) 0.8160(13) 0.024 Uiso 1 1 d D U .
H19B H 0.028(3) 0.7944(14) 0.8328(13) 0.024 Uiso 1 1 d D U .
O20 O 0.20539(17) 0.58694(11) 0.55368(7) 0.0162(2) Uani 1 1 d D . .
H20A H 0.136(3) 0.5322(18) 0.5655(13) 0.024 Uiso 1 1 d D U .
H20B H 0.173(3) 0.595(2) 0.5108(10) 0.024 Uiso 1 1 d D U .
O21 O 0.28898(16) 0.91717(11) 0.43714(7) 0.0159(2) Uani 1 1 d D . .
H21A H 0.312(3) 0.907(2) 0.4809(10) 0.024 Uiso 1 1 d D U .
H21B H 0.372(3) 0.9678(18) 0.4290(13) 0.024 Uiso 1 1 d D U .
O22 O 0.58032(17) 0.64441(11) 0.07457(8) 0.0177(2) Uani 1 1 d D . .
H22A H 0.684(2) 0.641(2) 0.0667(13) 0.027 Uiso 1 1 d D U .
H22B H 0.548(3) 0.5897(18) 0.0990(12) 0.027 Uiso 1 1 d D U .
O23 O -0.47485(16) 0.11764(11) 1.13699(7) 0.0136(2) Uani 1 1 d D . .
H23A H -0.480(3) 0.100(2) 1.1798(9) 0.020 Uiso 1 1 d D U .
H23B H -0.423(3) 0.1873(15) 1.1457(12) 0.020 Uiso 1 1 d D U .
N1 N 0.27878(17) 0.40608(11) 0.29525(7) 0.0088(2) Uani 1 1 d D . .
H1 H 0.206(2) 0.3992(19) 0.2560(10) 0.013 Uiso 1 1 d D U .
N2 N 0.22400(17) 0.08946(11) 0.71926(7) 0.0083(2) Uani 1 1 d D . .
H2 H 0.303(2) 0.0936(18) 0.7557(10) 0.012 Uiso 1 1 d D U .
C1 C 0.4325(2) 0.35490(14) 0.26959(9) 0.0121(3) Uani 1 1 d . . .
H1A H 0.3854 0.2735 0.2447 0.015 Uiso 1 1 calc R U .
H1B H 0.5115 0.3509 0.3136 0.015 Uiso 1 1 calc R U .
C2 C 0.33294(19) 0.53642(13) 0.32708(9) 0.0100(3) Uani 1 1 d . . .
H2A H 0.4088 0.5781 0.2942 0.012 Uiso 1 1 calc R U .
H2B H 0.4027 0.5453 0.3756 0.012 Uiso 1 1 calc R U .
C3 C 0.0756(2) 0.13693(14) 0.75345(9) 0.0101(3) Uani 1 1 d . . .
H3A H -0.0082 0.1475 0.7129 0.012 Uiso 1 1 calc R U .
H3B H 0.1269 0.2156 0.7817 0.012 Uiso 1 1 calc R U .
C4 C 0.17010(19) -0.03893(13) 0.68389(9) 0.0095(3) Uani 1 1 d . . .
H4A H 0.0862 -0.0454 0.6396 0.011 Uiso 1 1 calc R U .
H4B H 0.1086 -0.0852 0.7188 0.011 Uiso 1 1 calc R U .
C5 C 0.1816(2) 0.32945(13) 0.34776(8) 0.0097(3) Uani 1 1 d . . .
H5A H 0.1551 0.2464 0.3243 0.012 Uiso 1 1 calc R U .
H5B H 0.0683 0.3523 0.3545 0.012 Uiso 1 1 calc R U .
C6 C 0.2857(2) 0.33953(14) 0.42452(9) 0.0118(3) Uani 1 1 d . . .
H6A H 0.2937 0.4185 0.4524 0.014 Uiso 1 1 calc R U .
H6B H 0.4065 0.3294 0.4185 0.014 Uiso 1 1 calc R U .
C7 C 0.1932(2) 0.24421(14) 0.46839(9) 0.0125(3) Uani 1 1 d . . .
H7A H 0.0707 0.2523 0.4722 0.015 Uiso 1 1 calc R U .
H7B H 0.1896 0.1654 0.4412 0.015 Uiso 1 1 calc R U .
C8 C 0.2895(2) 0.25501(14) 0.54673(9) 0.0120(3) Uani 1 1 d . . .
H8A H 0.2927 0.3338 0.5738 0.014 Uiso 1 1 calc R U .
H8B H 0.4122 0.2475 0.5427 0.014 Uiso 1 1 calc R U .
C9 C 0.1999(2) 0.16032(14) 0.59137(9) 0.0113(3) Uani 1 1 d . . .
H9A H 0.0802 0.1711 0.5991 0.014 Uiso 1 1 calc R U .
H9B H 0.1897 0.0812 0.5634 0.014 Uiso 1 1 calc R U .
C10 C 0.30998(19) 0.17092(13) 0.66676(8) 0.0093(3) Uani 1 1 d . . .
H10A H 0.4255 0.1530 0.6581 0.011 Uiso 1 1 calc R U .
H10B H 0.3314 0.2532 0.6913 0.011 Uiso 1 1 calc R U .

loop_
_atom_site_aniso_label
_atom_site_aniso_U_11
_atom_site_aniso_U_22
_atom_site_aniso_U_33
_atom_site_aniso_U_23
_atom_site_aniso_U_13
_atom_site_aniso_U_12
Na1 0.0113(4) 0.0191(5) 0.0160(5) 0.0029(4) 0.0012(3) -0.0016(4)
Na2 0.0121(3) 0.0140(3) 0.0121(3) 0.0031(2) 0.0031(2) 0.0041(2)
Na3 0.0138(4) 0.0123(4) 0.0132(4) 0.0013(3) 0.0024(3) 0.0034(3)
P1 0.00716(16) 0.00910(17) 0.01057(18) 0.00140(13) 0.00202(13) 0.00109(13)
P2 0.00655(16) 0.00856(17) 0.01093(18) 0.00097(13) 0.00130(13) 0.00129(13)
P3 0.00642(16) 0.00915(17) 0.00952(17) 0.00159(13) 0.00173(13) 0.00133(13)
P4 0.00654(16) 0.00866(17) 0.00967(17) 0.00070(13) 0.00112(13) 0.00143(13)
O1 0.0104(5) 0.0114(5) 0.0124(5) 0.0009(4) 0.0040(4) 0.0027(4)
O2 0.0113(5) 0.0172(6) 0.0148(6) 0.0054(4) -0.0002(4) 0.0033(4)
O3 0.0064(5) 0.0146(5) 0.0227(6) -0.0048(5) 0.0007(4) 0.0018(4)
O4 0.0089(5) 0.0159(5) 0.0144(5) -0.0003(4) -0.0006(4) 0.0025(4)
O5 0.0145(5) 0.0079(5) 0.0155(6) 0.0006(4) 0.0030(4) 0.0017(4)
O6 0.0123(5) 0.0139(5) 0.0140(5) 0.0018(4) 0.0039(4) 0.0021(4)
O7 0.0098(5) 0.0154(5) 0.0128(5) 0.0048(4) 0.0012(4) 0.0031(4)
O8 0.0061(5) 0.0117(5) 0.0172(6) -0.0020(4) -0.0011(4) 0.0016(4)
O9 0.0105(5) 0.0123(5) 0.0131(5) 0.0010(4) 0.0047(4) 0.0030(4)
O10 0.0088(5) 0.0141(5) 0.0141(5) 0.0000(4) -0.0011(4) 0.0022(4)
O11 0.0140(5) 0.0088(5) 0.0144(6) 0.0008(4) 0.0022(4) 0.0019(4)
O12 0.0122(5) 0.0149(5) 0.0121(5) 0.0012(4) 0.0038(4) 0.0017(4)
O13 0.0158(6) 0.0126(5) 0.0148(6) 0.0010(4) 0.0007(4) 0.0039(4)
O14 0.0344(7) 0.0140(6) 0.0123(6) 0.0034(5) 0.0082(5) 0.0061(5)
O15 0.0091(5) 0.0131(5) 0.0159(6) 0.0001(4) 0.0004(4) 0.0023(4)
O16 0.0183(6) 0.0189(6) 0.0123(6) 0.0024(5) 0.0043(5) 0.0035(5)
O17 0.0319(7) 0.0141(6) 0.0139(6) 0.0007(5) 0.0055(5) -0.0013(5)
O18 0.0146(6) 0.0154(6) 0.0163(6) 0.0025(5) -0.0001(5) 0.0022(5)
O19 0.0119(5) 0.0161(6) 0.0197(6) 0.0022(5) 0.0021(5) 0.0042(5)
O20 0.0166(6) 0.0135(6) 0.0155(6) 0.0000(5) 0.0012(5) -0.0024(5)
O21 0.0157(6) 0.0153(6) 0.0137(6) 0.0011(5) 0.0007(5) -0.0030(5)
O22 0.0185(6) 0.0144(6) 0.0225(7) 0.0068(5) 0.0071(5) 0.0040(5)
O23 0.0164(6) 0.0108(5) 0.0128(5) 0.0013(4) 0.0028(4) 0.0013(4)
N1 0.0077(5) 0.0094(6) 0.0097(6) 0.0025(5) 0.0018(4) 0.0021(4)
N2 0.0071(5) 0.0091(6) 0.0087(6) 0.0023(4) 0.0011(4) 0.0013(4)
C1 0.0126(7) 0.0103(7) 0.0167(8) 0.0051(6) 0.0069(6) 0.0059(5)
C2 0.0079(6) 0.0082(6) 0.0138(7) 0.0012(5) 0.0023(5) 0.0012(5)
C3 0.0095(6) 0.0105(6) 0.0116(7) 0.0024(5) 0.0040(5) 0.0034(5)
C4 0.0076(6) 0.0085(6) 0.0119(7) 0.0009(5) 0.0013(5) 0.0008(5)
C5 0.0086(6) 0.0097(6) 0.0110(7) 0.0031(5) 0.0029(5) 0.0006(5)
C6 0.0121(7) 0.0122(7) 0.0104(7) 0.0032(5) 0.0011(5) 0.0004(6)
C7 0.0115(7) 0.0127(7) 0.0127(7) 0.0037(6) 0.0004(5) 0.0008(5)
C8 0.0113(7) 0.0122(7) 0.0119(7) 0.0032(5) 0.0007(5) 0.0004(5)
C9 0.0103(6) 0.0122(7) 0.0113(7) 0.0037(5) 0.0004(5) 0.0010(5)
C10 0.0076(6) 0.0099(6) 0.0104(7) 0.0034(5) 0.0025(5) -0.0002(5)

loop_
_atom_type_symbol
_atom_type_description
_atom_type_scat_dispersion_real
_atom_type_scat_dispersion_imag
_atom_type_scat_source
C C 0.0033 0.0016 'International Tables Vol C Tables 4.2.6.8 and 6.1.1.4'
H H 0.0000 0.0000 'International Tables Vol C Tables 4.2.6.8 and 6.1.1.4'
N N 0.0061 0.0033 'International Tables Vol C Tables 4.2.6.8 and 6.1.1.4'
Na Na 0.0362 0.0249 'International Tables Vol C Tables 4.2.6.8 and 6.1.1.4'
O O 0.0106 0.0060 'International Tables Vol C Tables 4.2.6.8 and 6.1.1.4'
P P 0.1023 0.0942 'International Tables Vol C Tables 4.2.6.8 and 6.1.1.4'

loop_
_geom_angle_atom_site_label_1
_geom_angle_atom_site_label_2
_geom_angle_atom_site_label_3
_geom_angle
_geom_angle_site_symmetry_1
_geom_angle_site_symmetry_3
O13 Na1 O13 180.0 . 2_557
O13 Na1 O7 95.32(4) . 2_557
O13 Na1 O7 84.68(4) 2_557 2_557
O13 Na1 O7 84.68(4) . .
O13 Na1 O7 95.32(4) 2_557 .
O7 Na1 O7 180.0 2_557 .
O13 Na1 O14 108.56(4) . .
O13 Na1 O14 71.44(4) 2_557 .
O7 Na1 O14 81.99(4) 2_557 .
O7 Na1 O14 98.01(4) . .
O13 Na1 O14 71.44(4) . 2_557
O13 Na1 O14 108.56(4) 2_557 2_557
O7 Na1 O14 98.01(4) 2_557 2_557
O7 Na1 O14 81.99(4) . 2_557
O14 Na1 O14 180.00(3) . 2_557
O13 Na1 Na2 48.47(3) . 2_557
O13 Na1 Na2 131.53(3) 2_557 2_557
O7 Na1 Na2 132.51(3) 2_557 2_557
O7 Na1 Na2 47.49(3) . 2_557
O14 Na1 Na2 132.73(3) . 2_557
O14 Na1 Na2 47.27(3) 2_557 2_557
O13 Na1 Na2 131.52(3) . .
O13 Na1 Na2 48.48(3) 2_557 .
O7 Na1 Na2 47.49(3) 2_557 .
O7 Na1 Na2 132.51(3) . .
O14 Na1 Na2 47.27(3) . .
O14 Na1 Na2 132.73(3) 2_557 .
Na2 Na1 Na2 180.0 2_557 .
O13 Na1 P3 93.12(3) . .
O13 Na1 P3 86.88(3) 2_557 .
O7 Na1 P3 156.70(3) 2_557 .
O7 Na1 P3 23.30(3) . .
O14 Na1 P3 74.73(3) . .
O14 Na1 P3 105.27(3) 2_557 .
Na2 Na1 P3 67.722(13) 2_557 .
Na2 Na1 P3 112.279(13) . .
O13 Na1 P3 86.88(3) . 2_557
O13 Na1 P3 93.12(3) 2_557 2_557
O7 Na1 P3 23.30(3) 2_557 2_557
O7 Na1 P3 156.70(3) . 2_557
O14 Na1 P3 105.27(3) . 2_557
O14 Na1 P3 74.73(3) 2_557 2_557
Na2 Na1 P3 112.278(13) 2_557 2_557
Na2 Na1 P3 67.721(13) . 2_557
P3 Na1 P3 180.000(13) . 2_557
O23 Na2 O7 100.64(5) . 2_557
O23 Na2 O13 160.36(5) . 2_557
O7 Na2 O13 87.94(5) 2_557 2_557
O23 Na2 O15 86.67(5) . .
O7 Na2 O15 91.31(4) 2_557 .
O13 Na2 O15 110.96(5) 2_557 .
O23 Na2 O14 85.07(5) . .
O7 Na2 O14 93.33(5) 2_557 .
O13 Na2 O14 76.75(5) 2_557 .
O15 Na2 O14 171.16(5) . .
O23 Na2 O14 82.16(4) . 2_457
O7 Na2 O14 169.31(5) 2_557 2_457
O13 Na2 O14 92.67(5) 2_557 2_457
O15 Na2 O14 78.50(4) . 2_457
O14 Na2 O14 97.19(5) . 2_457
O23 Na2 Na1 126.46(4) . .
O7 Na2 Na1 52.79(3) 2_557 .
O13 Na2 Na1 47.12(3) 2_557 .
O15 Na2 Na1 131.81(4) . .
O14 Na2 Na1 56.54(4) . .
O14 Na2 Na1 133.19(4) 2_457 .
O23 Na2 Na2 80.19(4) . 2_457
O7 Na2 Na2 147.13(5) 2_557 2_457
O13 Na2 Na2 83.07(4) 2_557 2_457
O15 Na2 Na2 121.43(4) . 2_457
O14 Na2 Na2 53.84(4) . 2_457
O14 Na2 Na2 43.35(3) 2_457 2_457
Na1 Na2 Na2 100.11(3) . 2_457
O23 Na2 H15A 103.4(4) . .
O7 Na2 H15A 92.2(5) 2_557 .
O13 Na2 H15A 93.7(4) 2_557 .
O15 Na2 H15A 17.3(4) . .
O14 Na2 H15A 168.8(4) . .
O14 Na2 H15A 77.1(5) 2_457 .
Na1 Na2 H15A 120.8(4) . .
Na2 Na2 H15A 119.8(5) 2_457 .
O23 Na2 H23A 17.5(4) . .
O7 Na2 H23A 93.1(5) 2_557 .
O13 Na2 H23A 177.8(4) 2_557 .
O15 Na2 H23A 70.9(4) . .
O14 Na2 H23A 101.3(4) . .
O14 Na2 H23A 86.6(5) 2_457 .
Na1 Na2 H23A 132.5(5) . .
Na2 Na2 H23A 95.0(4) 2_457 .
H15A Na2 H23A 88.1(6) . .
O17 Na3 O17 180.00(6) . 2_767
O17 Na3 O18 94.87(5) . .
O17 Na3 O18 85.13(5) 2_767 .
O17 Na3 O18 85.13(5) . 2_767
O17 Na3 O18 94.87(5) 2_767 2_767
O18 Na3 O18 180.00(3) . 2_767
O17 Na3 O16 90.63(4) . .
O17 Na3 O16 89.37(4) 2_767 .
O18 Na3 O16 95.91(4) . .
O18 Na3 O16 84.09(4) 2_767 .
O17 Na3 O16 89.37(4) . 2_767
O17 Na3 O16 90.63(4) 2_767 2_767
O18 Na3 O16 84.09(4) . 2_767
O18 Na3 O16 95.91(4) 2_767 2_767
O16 Na3 O16 180.0 . 2_767
O2 P1 O1 117.18(7) . .
O2 P1 O3 109.19(7) . .
O1 P1 O3 111.05(6) . .
O2 P1 C1 106.88(7) . .
O1 P1 C1 106.21(7) . .
O3 P1 C1 105.57(7) . .
O6 P2 O4 116.89(7) . .
O6 P2 O5 112.58(7) . .
O4 P2 O5 109.43(7) . .
O6 P2 C2 111.98(7) . .
O4 P2 C2 103.15(7) . .
O5 P2 C2 101.30(7) . .
O7 P3 O9 117.83(7) . .
O7 P3 O8 107.34(7) . .
O9 P3 O8 111.42(6) . .
O7 P3 C3 110.34(7) . .
O9 P3 C3 104.31(7) . .
O8 P3 C3 104.86(7) . .
O7 P3 Na1 42.03(5) . .
O9 P3 Na1 77.92(5) . .
O8 P3 Na1 113.82(5) . .
C3 P3 Na1 137.47(5) . .
O12 P4 O10 116.28(7) . .
O12 P4 O11 112.37(7) . .
O10 P4 O11 110.24(7) . .
O12 P4 C4 112.95(7) . .
O10 P4 C4 104.16(7) . .
O11 P4 C4 99.26(7) . .
P1 O3 H3O 112.8(17) . .
P2 O5 H5O 119.4(17) . .
P3 O7 Na2 144.57(7) . 2_557
P3 O7 Na1 114.67(6) . .
Na2 O7 Na1 79.71(4) 2_557 .
P3 O8 H8O 116.0(16) . .
P4 O11 H11O 118.8(17) . .
Na1 O13 Na2 84.41(4) . 2_557
Na1 O13 H13A 112.1(17) . .
Na2 O13 H13A 104.4(17) 2_557 .
Na1 O13 H13B 113.5(16) . .
Na2 O13 H13B 131.4(16) 2_557 .
H13A O13 H13B 109(2) . .
Na2 O14 Na1 76.19(4) . .
Na2 O14 Na2 82.81(5) . 2_457
Na1 O14 Na2 133.35(5) . 2_457
Na2 O14 H14A 138.9(18) . .
Na1 O14 H14A 80.5(18) . .
Na2 O14 H14A 89.4(17) 2_457 .
Na2 O14 H14B 118.7(18) . .
Na1 O14 H14B 124.3(18) . .
Na2 O14 H14B 102.4(17) 2_457 .
H14A O14 H14B 102(2) . .
Na2 O15 H15A 99.8(17) . .
Na2 O15 H15B 114.8(16) . .
H15A O15 H15B 109(2) . .
Na3 O16 H16A 116.2(17) . .
Na3 O16 H16B 114.9(17) . .
H16A O16 H16B 108(2) . .
Na3 O17 H17A 116.7(18) . .
Na3 O17 H17B 126.7(18) . .
H17A O17 H17B 97(2) . .
Na3 O18 H18A 109.3(17) . .
Na3 O18 H18B 101.9(17) . .
H18A O18 H18B 99(2) . .
H19A O19 H19B 108(2) . .
H20A O20 H20B 108(2) . .
H21A O21 H21B 106(2) . .
H22A O22 H22B 105(2) . .
Na2 O23 H23A 105.2(16) . .
Na2 O23 H23B 124.2(16) . .
H23A O23 H23B 102(2) . .
C2 N1 C1 113.05(11) . .
C2 N1 C5 113.43(12) . .
C1 N1 C5 109.96(12) . .
C2 N1 H1 107.7(14) . .
C1 N1 H1 105.4(14) . .
C5 N1 H1 106.7(14) . .
C4 N2 C3 113.83(11) . .
C4 N2 C10 112.85(12) . .
C3 N2 C10 110.83(12) . .
C4 N2 H2 107.1(14) . .
C3 N2 H2 105.0(14) . .
C10 N2 H2 106.5(14) . .
N1 C1 P1 115.81(10) . .
N1 C1 H1A 108.3 . .
P1 C1 H1A 108.3 . .
N1 C1 H1B 108.3 . .
P1 C1 H1B 108.3 . .
H1A C1 H1B 107.4 . .
N1 C2 P2 112.62(10) . .
N1 C2 H2A 109.1 . .
P2 C2 H2A 109.1 . .
N1 C2 H2B 109.1 . .
P2 C2 H2B 109.1 . .
H2A C2 H2B 107.8 . .
N2 C3 P3 117.25(10) . .
N2 C3 H3A 108.0 . .
P3 C3 H3A 108.0 . .
N2 C3 H3B 108.0 . .
P3 C3 H3B 108.0 . .
H3A C3 H3B 107.2 . .
N2 C4 P4 113.61(10) . .
N2 C4 H4A 108.8 . .
P4 C4 H4A 108.8 . .
N2 C4 H4B 108.8 . .
P4 C4 H4B 108.8 . .
H4A C4 H4B 107.7 . .
N1 C5 C6 114.20(12) . .
N1 C5 H5A 108.7 . .
C6 C5 H5A 108.7 . .
N1 C5 H5B 108.7 . .
C6 C5 H5B 108.7 . .
H5A C5 H5B 107.6 . .
C5 C6 C7 110.49(12) . .
C5 C6 H6A 109.6 . .
C7 C6 H6A 109.6 . .
C5 C6 H6B 109.6 . .
C7 C6 H6B 109.6 . .
H6A C6 H6B 108.1 . .
C8 C7 C6 111.91(13) . .
C8 C7 H7A 109.2 . .
C6 C7 H7A 109.2 . .
C8 C7 H7B 109.2 . .
C6 C7 H7B 109.2 . .
H7A C7 H7B 107.9 . .
C7 C8 C9 112.78(13) . .
C7 C8 H8A 109.0 . .
C9 C8 H8A 109.0 . .
C7 C8 H8B 109.0 . .
C9 C8 H8B 109.0 . .
H8A C8 H8B 107.8 . .
C10 C9 C8 109.93(12) . .
C10 C9 H9A 109.7 . .
C8 C9 H9A 109.7 . .
C10 C9 H9B 109.7 . .
C8 C9 H9B 109.7 . .
H9A C9 H9B 108.2 . .
N2 C10 C9 114.54(12) . .
N2 C10 H10A 108.6 . .
C9 C10 H10A 108.6 . .
N2 C10 H10B 108.6 . .
C9 C10 H10B 108.6 . .
H10A C10 H10B 107.6 . .

loop_
_geom_bond_atom_site_label_1
_geom_bond_atom_site_label_2
_geom_bond_distance
_geom_bond_site_symmetry_2
Na1 O13 2.3120(12) .
Na1 O13 2.3120(12) 2_557
Na1 O7 2.5418(11) 2_557
Na1 O7 2.5419(11) .
Na1 O14 2.6977(14) .
Na1 O14 2.6977(14) 2_557
Na1 Na2 3.1402(6) 2_557
Na1 Na2 3.1402(6) .
Na1 P3 3.4501(4) .
Na1 P3 3.4502(4) 2_557
Na2 O23 2.3174(14) .
Na2 O7 2.3528(13) 2_557
Na2 O13 2.3623(14) 2_557
Na2 O15 2.3729(14) .
Na2 O14 2.3754(14) .
Na2 O14 2.7942(16) 2_457
Na2 Na2 3.4334(13) 2_457
Na2 H15A 2.63(2) .
Na2 H23A 2.66(2) .
Na3 O17 2.3941(13) .
Na3 O17 2.3941(13) 2_767
Na3 O18 2.4243(12) .
Na3 O18 2.4243(12) 2_767
Na3 O16 2.4720(13) .
Na3 O16 2.4720(13) 2_767
P1 O2 1.5005(12) .
P1 O1 1.5080(12) .
P1 O3 1.5577(12) .
P1 C1 1.8210(16) .
P2 O6 1.4986(12) .
P2 O4 1.5089(12) .
P2 O5 1.5595(12) .
P2 C2 1.8229(16) .
P3 O7 1.5019(12) .
P3 O9 1.5036(12) .
P3 O8 1.5737(12) .
P3 C3 1.8304(16) .
P4 O12 1.4929(12) .
P4 O10 1.5039(11) .
P4 O11 1.5635(12) .
P4 C4 1.8228(15) .
O3 H3O 0.793(16) .
O5 H5O 0.805(15) .
O7 Na2 2.3528(13) 2_557
O8 H8O 0.797(15) .
O11 H11O 0.800(15) .
O13 Na2 2.3622(14) 2_557
O13 H13A 0.804(16) .
O13 H13B 0.827(16) .
O14 Na2 2.7942(16) 2_457
O14 H14A 0.822(16) .
O14 H14B 0.820(16) .
O15 H15A 0.791(16) .
O15 H15B 0.802(16) .
O16 H16A 0.805(16) .
O16 H16B 0.824(16) .
O17 H17A 0.815(16) .
O17 H17B 0.829(16) .
O18 H18A 0.805(16) .
O18 H18B 0.828(16) .
O19 H19A 0.801(16) .
O19 H19B 0.798(16) .
O20 H20A 0.802(16) .
O20 H20B 0.816(16) .
O21 H21A 0.824(16) .
O21 H21B 0.807(16) .
O22 H22A 0.828(16) .
O22 H22B 0.825(16) .
O23 H23A 0.826(16) .
O23 H23B 0.809(16) .
N1 C2 1.4994(19) .
N1 C1 1.502(2) .
N1 C5 1.5180(19) .
N1 H1 0.849(15) .
N2 C4 1.4956(19) .
N2 C3 1.5033(19) .
N2 C10 1.5167(19) .
N2 H2 0.845(15) .
C1 H1A 0.9700 .
C1 H1B 0.9700 .
C2 H2A 0.9700 .
C2 H2B 0.9700 .
C3 H3A 0.9700 .
C3 H3B 0.9700 .
C4 H4A 0.9700 .
C4 H4B 0.9700 .
C5 C6 1.521(2) .
C5 H5A 0.9700 .
C5 H5B 0.9700 .
C6 C7 1.530(2) .
C6 H6A 0.9700 .
C6 H6B 0.9700 .
C7 C8 1.519(2) .
C7 H7A 0.9700 .
C7 H7B 0.9700 .
C8 C9 1.527(2) .
C8 H8A 0.9700 .
C8 H8B 0.9700 .
C9 C10 1.519(2) .
C9 H9A 0.9700 .
C9 H9B 0.9700 .
C10 H10A 0.9700 .
C10 H10B 0.9700 .

loop_
_geom_hbond_atom_site_label_D
_geom_hbond_atom_site_label_H
_geom_hbond_atom_site_label_A
_geom_hbond_distance_DH
_geom_hbond_distance_HA
_geom_hbond_distance_DA
_geom_hbond_angle_DHA
_geom_hbond_site_symmetry_A
C10 H10B O3 0.97 2.42 3.3718(19) 166.3 2_666
C5 H5A O8 0.97 2.51 3.4318(19) 159.7 2_556
C4 H4B O8 0.97 2.42 3.0748(19) 124.6 .
C3 H3A O5 0.97 2.49 3.3549(19) 148.9 2_566
C2 H2A O3 0.97 2.40 3.0991(19) 129.0 .
C1 H1B O11 0.97 2.35 3.115(2) 135.5 2_656
C1 H1A O8 0.97 2.62 3.5024(19) 150.7 2_556
N2 H2 O15 0.845(15) 1.935(15) 2.7504(17) 162(2) 2_557
N1 H1 O19 0.849(15) 2.196(17) 2.9357(18) 145.5(19) 2_566
N1 H1 O4 0.849(15) 2.50(2) 2.9253(17) 111.7(16) .
O23 H23B O1 0.809(16) 1.882(16) 2.6870(16) 173(2) 1_456
O22 H22B O2 0.825(16) 1.837(17) 2.6509(17) 169(2) .
O22 H22A O18 0.828(16) 2.59(2) 3.2063(18) 132(2) 1_554
O22 H22A O17 0.828(16) 2.516(19) 3.249(2) 148(2) 2_766
O21 H21B O12 0.807(16) 1.953(16) 2.7548(16) 172(2) 2_666
O21 H21A O12 0.824(16) 1.878(17) 2.6839(17) 166(2) 1_565
O20 H20B O6 0.816(16) 1.902(16) 2.7088(17) 170(2) .
O20 H20A O6 0.802(16) 1.978(16) 2.7717(17) 170(2) 2_566
O19 H19B O7 0.798(16) 2.283(16) 3.0780(17) 175(2) 1_565
O19 H19A O1 0.801(16) 2.015(17) 2.7921(17) 164(2) 2_666
O18 H18B O19 0.828(16) 2.015(17) 2.8179(18) 163(2) 1_655
O18 H18A O2 0.805(16) 1.882(16) 2.6854(17) 175(2) 2_666
O17 H17B O4 0.829(16) 2.104(17) 2.9166(18) 167(2) 2_666
O17 H17A O9 0.815(16) 2.087(17) 2.8906(17) 169(3) 1_655
O16 H16B O22 0.824(16) 2.014(16) 2.8273(19) 169(2) 2_666
O16 H16A O1 0.805(16) 1.948(16) 2.7524(17) 179(3) 1_556
O15 H15B O9 0.802(16) 2.070(17) 2.8363(16) 160(2) 2_457
O14 H14B O16 0.820(16) 2.025(17) 2.8357(19) 170(2) 1_455
O14 H14A O9 0.822(16) 1.908(17) 2.7267(17) 174(2) .
O13 H13B O18 0.827(16) 1.984(16) 2.7974(18) 168(2) 2_667
O13 H13A O23 0.804(16) 2.007(17) 2.7857(17) 163(2) 1_655
O11 H11O O20 0.800(15) 1.745(16) 2.5233(17) 164(2) 1_545
O8 H8O O10 0.797(15) 1.754(16) 2.5399(16) 169(2) 1_455
O5 H5O O21 0.805(15) 1.732(16) 2.5189(17) 165(2) .
O3 H3O O4 0.793(16) 1.697(16) 2.4870(16) 174(3) 1_655

loop_
_geom_torsion_atom_site_label_1
_geom_torsion_atom_site_label_2
_geom_torsion_atom_site_label_3
_geom_torsion_atom_site_label_4
_geom_torsion
_geom_torsion_site_symmetry_4
O9 P3 O7 Na2 -87.75(13) 2_557
O8 P3 O7 Na2 145.56(11) 2_557
C3 P3 O7 Na2 31.84(14) 2_557
Na1 P3 O7 Na2 -107.85(14) 2_557
O9 P3 O7 Na1 20.10(9) .
O8 P3 O7 Na1 -106.59(7) .
C3 P3 O7 Na1 139.69(6) .
C2 N1 C1 P1 -51.72(16) .
C5 N1 C1 P1 -179.62(10) .
O2 P1 C1 N1 -37.92(13) .
O1 P1 C1 N1 -163.75(11) .
O3 P1 C1 N1 78.26(12) .
C1 N1 C2 P2 167.01(10) .
C5 N1 C2 P2 -66.93(14) .
O6 P2 C2 N1 84.93(12) .
O4 P2 C2 N1 -41.60(12) .
O5 P2 C2 N1 -154.87(10) .
C4 N2 C3 P3 48.91(15) .
C10 N2 C3 P3 177.39(10) .
O7 P3 C3 N2 41.03(13) .
O9 P3 C3 N2 168.50(11) .
O8 P3 C3 N2 -74.27(12) .
Na1 P3 C3 N2 80.87(13) .
C3 N2 C4 P4 -169.95(10) .
C10 N2 C4 P4 62.61(14) .
O12 P4 C4 N2 -85.46(12) .
O10 P4 C4 N2 41.60(12) .
O11 P4 C4 N2 155.34(11) .
C2 N1 C5 C6 -56.23(17) .
C1 N1 C5 C6 71.45(16) .
N1 C5 C6 C7 -170.21(13) .
C5 C6 C7 C8 -177.60(14) .
C6 C7 C8 C9 -179.72(13) .
C7 C8 C9 C10 176.08(14) .
C4 N2 C10 C9 53.13(17) .
C3 N2 C10 C9 -75.89(16) .
C8 C9 C10 N2 174.07(13) .
